data_7705041
loop_
_publ_author_name
'Ho, Luong Phong'
'K\"orner, Lukas'
'Bannenberg, Thomas'
'Tamm, Matthias'

_publ_section_title
;
 Chalcogen complexes of anionic N-heterocyclic carbenes.
;
_journal_issue 38
_journal_name_full 'Dalton transactions (Cambridge, England : 2003)'
_journal_page_first 13207
_journal_page_last 13217
_journal_paper_doi 10.1039/d0dt02392b
_journal_volume 49
_journal_year 2020
_chemical_formula_moiety 'C90 H70 B2 F30 N4 Se2, C6 H5 Cl, C6 H14'
_chemical_formula_sum 'C102 H89 B2 Cl F30 N4 Se2'
_chemical_formula_weight 2155.76
_chemical_properties_physical Air-sensitive,Moisture-sensitive
_space_group_crystal_system orthorhombic
_space_group_IT_number 19
_space_group_name_Hall 'P 2ac 2ab'
_space_group_name_H-M_alt 'P 21 21 21'
_atom_sites_solution_hydrogens geom
_audit_creation_method SHELXL-2018/3
_audit_update_record
;
2020-07-01 deposited with the CCDC.	2020-08-06 downloaded from the CCDC.
;
_cell_angle_alpha 90
_cell_angle_beta 90
_cell_angle_gamma 90
_cell_formula_units_Z 4
_cell_length_a 12.56245(6)
_cell_length_b 26.01067(13)
_cell_length_c 29.40849(13)
_cell_measurement_reflns_used 192731
_cell_measurement_temperature 100(2)
_cell_measurement_theta_max 76.4070
_cell_measurement_theta_min 2.2900
_cell_volume 9609.45(8)
_computing_cell_refinement 'CrysAlisPro 1.171.40.21a (Rigaku OD, 2018)'
_computing_data_collection 'CrysAlisPro 1.171.40.21a (Rigaku OD, 2018)'
_computing_data_reduction 'CrysAlisPro 1.171.40.21a (Rigaku OD, 2018)'
_computing_molecular_graphics ORTEP3
_computing_publication_material 'OLEX2 v1.2 (O. V. Dolomanov et al., J. Appl. Cryst., 2009, 42, 339-341)'
_computing_structure_refinement 'SHELXL-2018/3 (G. M. Sheldrick, Acta Cryst., 2008, A64, 112-122)'
_computing_structure_solution 'SHELXT-2014/5 (G. M. Sheldrick, Acta Cryst., 2015, A71, 3-8)'
_diffrn_ambient_temperature 100(2)
_diffrn_measured_fraction_theta_full 1.000
_diffrn_measured_fraction_theta_max 0.983
_diffrn_measurement_device_type 'XtaLAB Synergy, Single source at home/near, HyPix'
_diffrn_measurement_method '\w scans'
_diffrn_radiation_type CuK\a
_diffrn_radiation_wavelength 1.54184
_diffrn_reflns_av_R_equivalents 0.0479
_diffrn_reflns_av_unetI/netI 0.0164
_diffrn_reflns_Laue_measured_fraction_full 1.000
_diffrn_reflns_Laue_measured_fraction_max 0.983
_diffrn_reflns_limit_h_max 15
_diffrn_reflns_limit_h_min -15
_diffrn_reflns_limit_k_max 32
_diffrn_reflns_limit_k_min -31
_diffrn_reflns_limit_l_max 37
_diffrn_reflns_limit_l_min -36
_diffrn_reflns_number 273369
_diffrn_reflns_point_group_measured_fraction_full 1.000
_diffrn_reflns_point_group_measured_fraction_max 0.974
_diffrn_reflns_theta_full 67.684
_diffrn_reflns_theta_max 77.130
_diffrn_reflns_theta_min 2.268
_diffrn_source 'micro-focus sealed X-ray tube'
_exptl_absorpt_coefficient_mu 2.172
_exptl_absorpt_correction_T_max 1.000
_exptl_absorpt_correction_T_min 0.443
_exptl_absorpt_correction_type gaussian
_exptl_absorpt_process_details
;
CrysAlisPro 1.171.40.21a (Rigaku Oxford Diffraction, 2018)
Numerical absorption correction based on gaussian integration over
			a multifaceted crystal model
Empirical absorption correction using spherical harmonics,
 implemented in SCALE3 ABSPACK scaling algorithm.
;
_exptl_crystal_colour orange
_exptl_crystal_density_diffrn 1.490
_exptl_crystal_description block
_exptl_crystal_F_000 4376
_exptl_crystal_size_max 0.269
_exptl_crystal_size_mid 0.132
_exptl_crystal_size_min 0.075
_refine_diff_density_max 1.855
_refine_diff_density_min -1.057
_refine_diff_density_rms 0.094
_refine_ls_abs_structure_details
;
 Flack x determined using 8550 quotients [(I+)-(I-)]/[(I+)+(I-)]
 (Parsons, Flack and Wagner, Acta Cryst. B69 (2013) 249-259).
;
_refine_ls_abs_structure_Flack -0.006(2)
_refine_ls_extinction_method none
_refine_ls_goodness_of_fit_ref 1.066
_refine_ls_hydrogen_treatment constr
_refine_ls_matrix_type full
_refine_ls_number_parameters 1344
_refine_ls_number_reflns 19811
_refine_ls_number_restraints 253
_refine_ls_restrained_S_all 1.074
_refine_ls_R_factor_all 0.0485
_refine_ls_R_factor_gt 0.0479
_refine_ls_shift/su_max 0.001
_refine_ls_shift/su_mean 0.000
_refine_ls_structure_factor_coef Fsqd
_refine_ls_weighting_details 'w=1/[\s^2^(Fo^2^)+(0.0867P)^2^+10.6540P] where P=(Fo^2^+2Fc^2^)/3'
_refine_ls_weighting_scheme calc
_refine_ls_wR_factor_gt 0.1339
_refine_ls_wR_factor_ref 0.1346
_reflns_Friedel_coverage 0.821
_reflns_Friedel_fraction_full 1.000
_reflns_Friedel_fraction_max 0.962
_reflns_number_gt 19500
_reflns_number_total 19811
_reflns_threshold_expression 'I > 2\s(I)'
_cod_data_source_file d0dt02392b3.cif
_cod_data_source_block ph42ph
_cod_depositor_comments 'Adding full bibliography for 7705040--7705050.cif.'
_cod_database_code 7705041
_shelx_shelxl_version_number 2018/3
_shelx_space_group_comment
;
The symmetry employed for this shelxl refinement is uniquely defined
by the following loop, which should always be used as a source of
symmetry information in preference to the above space-group names.
They are only intended as comments.
;
_shelx_estimated_absorpt_t_min 0.593
_shelx_estimated_absorpt_t_max 0.854

loop_
_space_group_symop_operation_xyz
'x, y, z'
'-x+1/2, -y, z+1/2'
'-x, y+1/2, -z+1/2'
'x+1/2, -y+1/2, -z'

loop_
_atom_site_label
_atom_site_type_symbol
_atom_site_fract_x
_atom_site_fract_y
_atom_site_fract_z
_atom_site_U_iso_or_equiv
_atom_site_adp_type
_atom_site_occupancy
_atom_site_site_symmetry_order
_atom_site_calc_flag
_atom_site_refinement_flags_posn
_atom_site_refinement_flags_adp
_atom_site_refinement_flags_occupancy
_atom_site_disorder_assembly
_atom_site_disorder_group
Se2 Se 0.18856(3) 0.59836(2) 0.30965(2) 0.01927(11) Uani 1 1 d . . . . .
Se1 Se 0.31196(3) 0.52827(2) 0.31584(2) 0.02257(11) Uani 1 1 d . . . . .
F20 F 0.1005(2) 0.81058(10) 0.36735(9) 0.0221(5) Uani 1 1 d . . . . .
F15 F 0.2119(2) 0.34631(10) 0.27548(10) 0.0281(6) Uani 1 1 d . . . . .
F25 F 0.4659(2) 0.72801(10) 0.41937(9) 0.0240(5) Uani 1 1 d . . . . .
F30 F 0.2898(2) 0.77982(10) 0.26104(8) 0.0241(5) Uani 1 1 d . . . . .
F17 F 0.2875(2) 0.85339(11) 0.52826(9) 0.0286(6) Uani 1 1 d . . . . .
F5 F 0.3972(2) 0.31740(11) 0.37681(11) 0.0308(6) Uani 1 1 d . . . . .
F24 F 0.6751(2) 0.73092(10) 0.42965(9) 0.0274(6) Uani 1 1 d . . . . .
F16 F 0.4054(2) 0.81672(11) 0.46275(9) 0.0269(6) Uani 1 1 d . . . . .
F21 F 0.4864(2) 0.88098(11) 0.33182(11) 0.0333(6) Uani 1 1 d . . . . .
F1 F 0.1072(2) 0.31506(12) 0.48026(10) 0.0332(6) Uani 1 1 d . . . . .
F19 F -0.0177(2) 0.84310(13) 0.43580(10) 0.0323(6) Uani 1 1 d . . . . .
F6 F -0.0013(2) 0.25541(11) 0.34513(10) 0.0303(6) Uani 1 1 d . . . . .
F18 F 0.0732(2) 0.86601(12) 0.51771(10) 0.0332(6) Uani 1 1 d . . . . .
F28 F 0.1904(3) 0.94839(11) 0.22984(10) 0.0360(7) Uani 1 1 d . . . . .
F26 F 0.2948(3) 0.90597(10) 0.37762(9) 0.0298(6) Uani 1 1 d . . . . .
F10 F 0.0500(2) 0.40239(11) 0.43894(10) 0.0314(6) Uani 1 1 d . . . . .
F11 F 0.1876(3) 0.22378(10) 0.39472(10) 0.0343(6) Uani 1 1 d . . . . .
F14 F 0.2767(3) 0.27320(13) 0.21994(10) 0.0367(7) Uani 1 1 d . . . . .
F12 F 0.2512(3) 0.15100(11) 0.33721(12) 0.0429(8) Uani 1 1 d . . . . .
F13 F 0.2973(3) 0.17459(12) 0.24913(11) 0.0409(7) Uani 1 1 d . . . . .
F29 F 0.2215(2) 0.84972(12) 0.20355(9) 0.0320(6) Uani 1 1 d . . . . .
F27 F 0.2280(3) 0.97550(10) 0.31891(10) 0.0358(7) Uani 1 1 d . . . . .
F7 F -0.2031(2) 0.25607(13) 0.36595(13) 0.0447(8) Uani 1 1 d . . . . .
F2 F 0.2354(3) 0.28533(14) 0.54449(11) 0.0452(8) Uani 1 1 d . . . . .
F9 F -0.1541(3) 0.39902(13) 0.46164(12) 0.0434(8) Uani 1 1 d . . . . .
F23 F 0.7926(2) 0.80740(13) 0.39158(12) 0.0397(7) Uani 1 1 d . . . . .
F22 F 0.6919(3) 0.88172(13) 0.34252(14) 0.0497(9) Uani 1 1 d . . . . .
F4 F 0.5249(3) 0.28757(15) 0.44285(15) 0.0519(10) Uani 1 1 d . . . . .
N3 N 0.2452(3) 0.69854(13) 0.34409(11) 0.0151(6) Uani 1 1 d . . . . .
F3 F 0.4460(3) 0.26978(16) 0.52805(14) 0.0561(11) Uani 1 1 d . . . . .
N1 N 0.2568(3) 0.43038(13) 0.35472(12) 0.0159(7) Uani 1 1 d . . . . .
N4 N 0.3792(3) 0.66411(13) 0.30841(12) 0.0161(6) Uani 1 1 d . . . . .
F8 F -0.2848(2) 0.32692(14) 0.42535(16) 0.0552(11) Uani 1 1 d . . . . .
N2 N 0.1207(3) 0.46332(13) 0.31989(13) 0.0194(7) Uani 1 1 d . . . . .
C73 C 0.2609(3) 0.80906(15) 0.41013(14) 0.0177(8) Uani 1 1 d . . . . .
C58 C 0.0664(4) 0.72184(17) 0.28181(15) 0.0221(9) Uani 1 1 d . . . . .
H58 H 0.144091 0.720584 0.274543 0.026 Uiso 1 1 calc R U . . .
C78 C 0.1502(3) 0.81793(16) 0.40720(14) 0.0185(8) Uani 1 1 d . . . . .
C74 C 0.3002(3) 0.82172(16) 0.45290(15) 0.0206(8) Uani 1 1 d . . . . .
C50 C 0.1245(4) 0.69415(16) 0.40924(15) 0.0211(9) Uani 1 1 d . . . . .
C3 C 0.0920(3) 0.41528(17) 0.33593(15) 0.0203(8) Uani 1 1 d . . . . .
H3 H 0.023667 0.400125 0.332435 0.024 Uiso 1 1 calc R U . . .
C48 C 0.4077(3) 0.71274(15) 0.32195(14) 0.0172(8) Uani 1 1 d . . . . .
H48 H 0.475216 0.728045 0.316603 0.021 Uiso 1 1 calc R U . . .
C40 C 0.2015(3) 0.29025(16) 0.33955(15) 0.0207(8) Uani 1 1 d . . . . .
C28 C 0.2441(4) 0.32104(17) 0.42398(16) 0.0227(9) Uani 1 1 d . . . . .
C21 C 0.0566(3) 0.49857(17) 0.24801(16) 0.0214(8) Uani 1 1 d . . . . .
C84 C 0.5179(3) 0.76710(16) 0.39869(14) 0.0196(8) Uani 1 1 d . . . . .
C29 C 0.2104(4) 0.31034(19) 0.46805(17) 0.0279(10) Uani 1 1 d . . . . .
C49 C 0.1374(3) 0.70088(15) 0.36239(14) 0.0152(7) Uani 1 1 d . . . . .
C85 C 0.2919(3) 0.83752(16) 0.32408(14) 0.0178(8) Uani 1 1 d . . . . .
C77 C 0.0869(4) 0.83581(19) 0.44176(16) 0.0243(9) Uani 1 1 d . . . . .
C61 C 0.4453(3) 0.62984(16) 0.28177(14) 0.0176(8) Uani 1 1 d . . . . .
C60 C 0.0259(4) 0.77628(18) 0.27113(16) 0.0258(9) Uani 1 1 d . . . . .
H60A H -0.050244 0.778469 0.278155 0.039 Uiso 1 1 calc R U . . .
H60B H 0.037095 0.783751 0.238817 0.039 Uiso 1 1 calc R U . . .
H60C H 0.064957 0.801329 0.289590 0.039 Uiso 1 1 calc R U . . .
C90 C 0.2737(3) 0.82744(15) 0.27822(14) 0.0176(8) Uani 1 1 d . . . . .
C76 C 0.1326(4) 0.84808(19) 0.48365(16) 0.0253(9) Uani 1 1 d . . . . .
C23 C -0.0436(5) 0.5702(2) 0.3964(2) 0.0352(11) Uani 1 1 d . . . . .
H23A H 0.018367 0.591115 0.388166 0.053 Uiso 1 1 calc R U . . .
H23B H -0.043827 0.564351 0.429337 0.053 Uiso 1 1 calc R U . . .
H23C H -0.108882 0.588284 0.387613 0.053 Uiso 1 1 calc R U . . .
C4 C 0.3658(3) 0.42828(16) 0.37223(17) 0.0215(9) Uani 1 1 d . . . . .
C2 C 0.1760(3) 0.39294(16) 0.35745(15) 0.0192(8) Uani 1 1 d . . . . .
C88 C 0.2219(4) 0.91306(19) 0.26067(17) 0.0273(10) Uani 1 1 d . . . . .
C22 C -0.0381(4) 0.51901(19) 0.37189(17) 0.0256(9) Uani 1 1 d . . . . .
H22 H 0.025083 0.499796 0.383642 0.031 Uiso 1 1 calc R U . . .
C75 C 0.2404(4) 0.84092(18) 0.48838(14) 0.0225(9) Uani 1 1 d . . . . .
C70 C 0.5479(3) 0.60812(17) 0.35496(15) 0.0219(9) Uani 1 1 d . . . . .
H70 H 0.487147 0.627396 0.368781 0.026 Uiso 1 1 calc R U . . .
C87 C 0.2404(4) 0.92637(16) 0.30497(16) 0.0229(9) Uani 1 1 d . . . . .
C56 C 0.2538(4) 0.62810(19) 0.43917(17) 0.0293(10) Uani 1 1 d . . . . .
H56A H 0.194010 0.606292 0.448452 0.044 Uiso 1 1 calc R U . . .
H56B H 0.313453 0.623077 0.460182 0.044 Uiso 1 1 calc R U . . .
H56C H 0.276010 0.618807 0.408305 0.044 Uiso 1 1 calc R U . . .
C54 C 0.0529(3) 0.70957(16) 0.33193(15) 0.0203(8) Uani 1 1 d . . . . .
C33 C 0.3527(4) 0.31198(18) 0.41832(18) 0.0271(10) Uani 1 1 d . . . . .
C63 C 0.4968(4) 0.5965(2) 0.20981(16) 0.0278(10) Uani 1 1 d . . . . .
H63 H 0.488043 0.594155 0.177787 0.033 Uiso 1 1 calc R U . . .
C51 C 0.0210(4) 0.69588(18) 0.42590(16) 0.0259(9) Uani 1 1 d . . . . .
H51 H 0.008931 0.691865 0.457591 0.031 Uiso 1 1 calc R U . . .
C43 C 0.2668(4) 0.21162(19) 0.27886(19) 0.0307(10) Uani 1 1 d . . . . .
C83 C 0.6268(4) 0.76746(17) 0.40507(16) 0.0231(9) Uani 1 1 d . . . . .
C86 C 0.2738(4) 0.88897(17) 0.33476(15) 0.0212(8) Uani 1 1 d . . . . .
C62 C 0.4316(4) 0.62943(17) 0.23463(15) 0.0212(8) Uani 1 1 d . . . . .
C64 C 0.5742(4) 0.56711(18) 0.23107(18) 0.0273(10) Uani 1 1 d . . . . .
H64 H 0.617940 0.544877 0.213524 0.033 Uiso 1 1 calc R U . . .
C66 C 0.5253(3) 0.60173(16) 0.30461(15) 0.0201(8) Uani 1 1 d . . . . .
C45 C 0.2227(4) 0.29879(17) 0.29393(16) 0.0231(9) Uani 1 1 d . . . . .
C65 C 0.5883(3) 0.56996(17) 0.27799(17) 0.0233(9) Uani 1 1 d . . . . .
H65 H 0.642107 0.549764 0.292004 0.028 Uiso 1 1 calc R U . . .
C9 C 0.3820(4) 0.43621(17) 0.41878(18) 0.0270(10) Uani 1 1 d . . . . .
C46 C 0.2789(3) 0.65556(16) 0.32289(13) 0.0166(8) Uani 1 1 d . . . . .
C19 C -0.0883(4) 0.56003(18) 0.24942(18) 0.0268(10) Uani 1 1 d . . . . .
H19 H -0.135479 0.582130 0.233457 0.032 Uiso 1 1 calc R U . . .
C79 C 0.4614(3) 0.80306(16) 0.37331(14) 0.0181(8) Uani 1 1 d . . . . .
C39 C -0.0090(4) 0.36435(18) 0.42020(17) 0.0258(9) Uani 1 1 d . . . . .
C34 C 0.0403(3) 0.32883(16) 0.39080(15) 0.0208(8) Uani 1 1 d . . . . .
C30 C 0.2747(5) 0.2939(2) 0.50258(19) 0.0335(11) Uani 1 1 d . . . . .
C18 C -0.0939(3) 0.55699(17) 0.29589(17) 0.0235(9) Uani 1 1 d . . . . .
H18 H -0.145413 0.577008 0.311589 0.028 Uiso 1 1 calc R U . . .
C47 C 0.3248(3) 0.73611(15) 0.34432(13) 0.0164(7) Uani 1 1 d . . . . .
C41 C 0.2123(4) 0.23856(18) 0.35173(17) 0.0272(10) Uani 1 1 d . . . . .
C35 C -0.0329(4) 0.29302(18) 0.37418(16) 0.0238(9) Uani 1 1 d . . . . .
C72 C 0.6485(4) 0.64064(19) 0.36069(18) 0.0299(10) Uani 1 1 d . . . . .
H72A H 0.710068 0.621528 0.349194 0.045 Uiso 1 1 calc R U . . .
H72B H 0.658993 0.648485 0.392975 0.045 Uiso 1 1 calc R U . . .
H72C H 0.640758 0.672759 0.343583 0.045 Uiso 1 1 calc R U . . .
C10 C 0.4326(4) 0.40607(19) 0.2909(2) 0.0327(11) Uani 1 1 d . . . . .
H10 H 0.354719 0.408710 0.284184 0.039 Uiso 1 1 calc R U . . .
C1 C 0.2212(3) 0.47203(16) 0.33266(14) 0.0182(8) Uani 1 1 d . . . . .
C55 C 0.2194(4) 0.68440(17) 0.44008(15) 0.0234(9) Uani 1 1 d . . . . .
H55 H 0.280154 0.705378 0.428317 0.028 Uiso 1 1 calc R U . . .
C20 C -0.0141(4) 0.53113(18) 0.22542(17) 0.0271(9) Uani 1 1 d . . . . .
H20 H -0.011571 0.533558 0.193210 0.033 Uiso 1 1 calc R U . . .
C59 C 0.0094(4) 0.68275(19) 0.25142(18) 0.0302(10) Uani 1 1 d . . . . .
H59A H -0.067182 0.683691 0.257637 0.045 Uiso 1 1 calc R U . . .
H59B H 0.036903 0.648218 0.257747 0.045 Uiso 1 1 calc R U . . .
H59C H 0.022139 0.691317 0.219428 0.045 Uiso 1 1 calc R U . . .
C53 C -0.0498(4) 0.71010(18) 0.35090(18) 0.0261(9) Uani 1 1 d . . . . .
H53 H -0.109650 0.715160 0.331684 0.031 Uiso 1 1 calc R U . . .
C80 C 0.5266(4) 0.84158(18) 0.35582(16) 0.0245(9) Uani 1 1 d . . . . .
C8 C 0.4870(5) 0.4357(2) 0.4341(2) 0.0383(13) Uani 1 1 d . . . . .
H8 H 0.501340 0.442041 0.465340 0.046 Uiso 1 1 calc R U . . .
C27 C 0.0669(4) 0.4223(2) 0.1969(2) 0.0382(13) Uani 1 1 d . . . . .
H27A H 0.027822 0.401952 0.219464 0.057 Uiso 1 1 calc R U . . .
H27B H 0.114982 0.399854 0.179821 0.057 Uiso 1 1 calc R U . . .
H27C H 0.016368 0.438563 0.176004 0.057 Uiso 1 1 calc R U . . .
C42 C 0.2446(4) 0.20007(17) 0.32311(18) 0.0298(10) Uani 1 1 d . . . . .
C67 C 0.3560(4) 0.66616(19) 0.21023(16) 0.0256(9) Uani 1 1 d . . . . .
H67 H 0.311644 0.683735 0.233817 0.031 Uiso 1 1 calc R U . . .
C25 C 0.1318(4) 0.46396(19) 0.22126(16) 0.0264(9) Uani 1 1 d . . . . .
H25 H 0.180025 0.446507 0.243470 0.032 Uiso 1 1 calc R U . . .
C82 C 0.6873(4) 0.80637(19) 0.38576(17) 0.0277(9) Uani 1 1 d . . . . .
C16 C 0.0503(3) 0.49724(16) 0.29538(16) 0.0201(8) Uani 1 1 d . . . . .
C89 C 0.2384(4) 0.86318(19) 0.24715(15) 0.0244(9) Uani 1 1 d . . . . .
C32 C 0.4218(4) 0.2950(2) 0.4518(2) 0.0356(12) Uani 1 1 d . . . . .
C44 C 0.2558(4) 0.2613(2) 0.26386(16) 0.0269(10) Uani 1 1 d . . . . .
C5 C 0.4492(4) 0.41829(17) 0.3414(2) 0.0299(11) Uani 1 1 d . . . . .
C71 C 0.5591(4) 0.5572(2) 0.38018(18) 0.0322(11) Uani 1 1 d . . . . .
H71A H 0.491174 0.538691 0.379339 0.048 Uiso 1 1 calc R U . . .
H71B H 0.579150 0.563766 0.411852 0.048 Uiso 1 1 calc R U . . .
H71C H 0.614301 0.536274 0.365543 0.048 Uiso 1 1 calc R U . . .
C12 C 0.4683(4) 0.3516(2) 0.2799(2) 0.0403(14) Uani 1 1 d . . . . .
H12A H 0.544608 0.348169 0.286167 0.060 Uiso 1 1 calc R U . . .
H12B H 0.454735 0.344312 0.247751 0.060 Uiso 1 1 calc R U . . .
H12C H 0.428588 0.327159 0.298803 0.060 Uiso 1 1 calc R U . . .
C69 C 0.4223(4) 0.7073(2) 0.1860(2) 0.0372(11) Uani 1 1 d . . . . .
H69A H 0.471370 0.723245 0.207706 0.056 Uiso 1 1 calc R U . . .
H69B H 0.374946 0.733623 0.173349 0.056 Uiso 1 1 calc R U . . .
H69C H 0.463120 0.691357 0.161301 0.056 Uiso 1 1 calc R U . . .
C57 C 0.1997(5) 0.7006(2) 0.48940(15) 0.0342(11) Uani 1 1 d . . . . .
H57A H 0.173993 0.736126 0.490133 0.051 Uiso 1 1 calc R U . . .
H57B H 0.266316 0.698048 0.506616 0.051 Uiso 1 1 calc R U . . .
H57C H 0.146256 0.677878 0.503049 0.051 Uiso 1 1 calc R U . . .
C13 C 0.2909(4) 0.44710(18) 0.45094(17) 0.0290(10) Uani 1 1 d . . . . .
H13 H 0.228784 0.426081 0.440570 0.035 Uiso 1 1 calc R U . . .
C36 C -0.1404(4) 0.2917(2) 0.38447(19) 0.0309(11) Uani 1 1 d . . . . .
C38 C -0.1149(4) 0.36412(19) 0.43239(19) 0.0319(11) Uani 1 1 d . . . . .
C17 C -0.0255(3) 0.52501(16) 0.32078(15) 0.0202(8) Uani 1 1 d . . . . .
C52 C -0.0650(4) 0.70336(19) 0.39712(19) 0.0308(11) Uani 1 1 d . . . . .
H52 H -0.135132 0.703869 0.409238 0.037 Uiso 1 1 calc R U . . .
C31 C 0.3822(5) 0.2858(2) 0.4946(2) 0.0380(13) Uani 1 1 d . . . . .
C81 C 0.6357(4) 0.84348(19) 0.36173(18) 0.0289(10) Uani 1 1 d . . . . .
B1 B 0.1684(4) 0.33336(19) 0.37861(17) 0.0200(9) Uani 1 1 d . . . . .
C6 C 0.5529(4) 0.4182(2) 0.3590(3) 0.0406(14) Uani 1 1 d . . . . .
H6 H 0.611492 0.412503 0.339208 0.049 Uiso 1 1 calc R U . . .
C37 C -0.1815(4) 0.3270(2) 0.4144(2) 0.0356(12) Uani 1 1 d . . . . .
C14 C 0.2574(5) 0.5036(2) 0.44863(19) 0.0379(12) Uani 1 1 d . . . . .
H14A H 0.319023 0.525552 0.455045 0.057 Uiso 1 1 calc R U . . .
H14B H 0.201608 0.510179 0.471192 0.057 Uiso 1 1 calc R U . . .
H14C H 0.230098 0.511340 0.418163 0.057 Uiso 1 1 calc R U . . .
C26 C 0.2008(5) 0.4941(2) 0.1882(2) 0.0395(12) Uani 1 1 d . . . . .
H26A H 0.155485 0.510612 0.165300 0.059 Uiso 1 1 calc R U . . .
H26B H 0.250653 0.470664 0.173061 0.059 Uiso 1 1 calc R U . . .
H26C H 0.240799 0.520442 0.204766 0.059 Uiso 1 1 calc R U . . .
C24 C -0.1376(4) 0.4871(2) 0.3820(2) 0.0365(12) Uani 1 1 d . . . . .
H24A H -0.147724 0.484723 0.414978 0.055 Uiso 1 1 calc R U . . .
H24B H -0.128965 0.452547 0.369293 0.055 Uiso 1 1 calc R U . . .
H24C H -0.199820 0.503664 0.368230 0.055 Uiso 1 1 calc R U . . .
B2 B 0.3318(4) 0.79592(18) 0.36390(15) 0.0173(9) Uani 1 1 d . . . . .
C68 C 0.2809(5) 0.6387(2) 0.1776(2) 0.0416(13) Uani 1 1 d . . . . .
H68A H 0.322515 0.620686 0.154376 0.062 Uiso 1 1 calc R U . . .
H68B H 0.234234 0.663967 0.162965 0.062 Uiso 1 1 calc R U . . .
H68C H 0.237644 0.613857 0.194506 0.062 Uiso 1 1 calc R U . . .
C15 C 0.3137(6) 0.4322(2) 0.5000(2) 0.0458(14) Uani 1 1 d . . . . .
H15A H 0.343184 0.397328 0.500934 0.069 Uiso 1 1 calc R U . . .
H15B H 0.247562 0.433336 0.517622 0.069 Uiso 1 1 calc R U . . .
H15C H 0.365222 0.456351 0.513075 0.069 Uiso 1 1 calc R U . . .
C11 C 0.4915(5) 0.4449(2) 0.2605(2) 0.0442(15) Uani 1 1 d . . . . .
H11A H 0.472010 0.479907 0.269513 0.066 Uiso 1 1 calc R U . . .
H11B H 0.471559 0.439211 0.228701 0.066 Uiso 1 1 calc R U . . .
H11C H 0.568479 0.440210 0.264005 0.066 Uiso 1 1 calc R U . . .
C7 C 0.5707(4) 0.4263(2) 0.4046(3) 0.0487(17) Uani 1 1 d . . . . .
H7 H 0.641359 0.425328 0.416084 0.058 Uiso 1 1 calc R U . . .
Cl1 Cl 0.6533(5) 0.5177(2) 0.5400(2) 0.191(2) Uani 1 1 d D U . . .
C101 C 0.5991(9) 0.4595(4) 0.5587(4) 0.100(3) Uani 1 1 d D U . . .
C102 C 0.5261(11) 0.4591(5) 0.5922(4) 0.121(4) Uani 1 1 d D U . . .
H102 H 0.505457 0.490403 0.606347 0.145 Uiso 1 1 calc R U . . .
C103 C 0.4804(11) 0.4121(5) 0.6063(4) 0.115(4) Uani 1 1 d D U . . .
H103 H 0.426887 0.410924 0.629086 0.138 Uiso 1 1 calc R U . . .
C104 C 0.5156(10) 0.3697(5) 0.5862(4) 0.104(3) Uani 1 1 d D U . . .
H104 H 0.488831 0.337441 0.596173 0.125 Uiso 1 1 calc R U . . .
C105 C 0.5861(11) 0.3704(5) 0.5529(5) 0.119(4) Uani 1 1 d D U . . .
H105 H 0.605041 0.339148 0.538293 0.143 Uiso 1 1 calc R U . . .
C106 C 0.6340(10) 0.4168(4) 0.5387(4) 0.109(4) Uani 1 1 d D U . . .
H106 H 0.688084 0.417502 0.516151 0.131 Uiso 1 1 calc R U . . .
C300 C 0.9307(17) 0.3380(8) 0.5654(8) 0.052(5) Uani 0.581(14) 1 d D U P A 1
H30A H 0.872946 0.339264 0.543001 0.078 Uiso 0.581(14) 1 calc R U P A 1
H30B H 0.901260 0.329899 0.595407 0.078 Uiso 0.581(14) 1 calc R U P A 1
H30C H 0.981926 0.311366 0.556610 0.078 Uiso 0.581(14) 1 calc R U P A 1
C304 C 0.9856(13) 0.5127(5) 0.5401(5) 0.060(4) Uani 0.581(14) 1 d D U P A 1
H30D H 1.031367 0.490131 0.521337 0.072 Uiso 0.581(14) 1 calc R U P A 1
H30E H 0.916486 0.516376 0.524304 0.072 Uiso 0.581(14) 1 calc R U P A 1
C305 C 1.0374(16) 0.5651(6) 0.5438(6) 0.079(5) Uani 0.581(14) 1 d D U P A 1
H30F H 1.061281 0.576205 0.513588 0.119 Uiso 0.581(14) 1 calc R U P A 1
H30G H 1.098751 0.563075 0.564285 0.119 Uiso 0.581(14) 1 calc R U P A 1
H30H H 0.985848 0.589882 0.555738 0.119 Uiso 0.581(14) 1 calc R U P A 1
C302 C 0.9181(13) 0.4355(6) 0.5833(5) 0.069(4) Uani 0.581(14) 1 d D U P A 1
H30I H 0.856239 0.437580 0.562481 0.083 Uiso 0.581(14) 1 calc R U P A 1
H30J H 0.890545 0.426385 0.613756 0.083 Uiso 0.581(14) 1 calc R U P A 1
C301 C 0.9892(14) 0.3924(5) 0.5672(5) 0.058(3) Uani 0.581(14) 1 d D U P A 1
H30K H 1.051172 0.389868 0.587875 0.069 Uiso 0.581(14) 1 calc R U P A 1
H30L H 1.016207 0.400855 0.536504 0.069 Uiso 0.581(14) 1 calc R U P A 1
C303 C 0.9669(15) 0.4869(6) 0.5861(6) 0.076(5) Uani 0.581(14) 1 d D U P A 1
H30M H 1.035938 0.483917 0.602084 0.092 Uiso 0.581(14) 1 calc R U P A 1
H30N H 0.920309 0.509340 0.604635 0.092 Uiso 0.581(14) 1 calc R U P A 1
C205 C 1.077(6) 0.5493(17) 0.568(2) 0.25(4) Uani 0.419(14) 1 d D U P A 2
H20A H 1.042643 0.574968 0.548267 0.370 Uiso 0.419(14) 1 calc R U P A 2
H20B H 1.060232 0.556932 0.599748 0.370 Uiso 0.419(14) 1 calc R U P A 2
H20C H 1.153967 0.550398 0.563353 0.370 Uiso 0.419(14) 1 calc R U P A 2
C204 C 1.037(3) 0.4977(11) 0.5562(10) 0.097(9) Uani 0.419(14) 1 d D U P A 2
H20D H 0.958408 0.496350 0.560540 0.116 Uiso 0.419(14) 1 calc R U P A 2
H20E H 1.052457 0.489793 0.524023 0.116 Uiso 0.419(14) 1 calc R U P A 2
C203 C 1.088(3) 0.4603(9) 0.5859(11) 0.116(11) Uani 0.419(14) 1 d D U P A 2
H20F H 1.069384 0.465951 0.618176 0.139 Uiso 0.419(14) 1 calc R U P A 2
H20G H 1.166834 0.461444 0.582594 0.139 Uiso 0.419(14) 1 calc R U P A 2
C201 C 0.933(2) 0.3958(9) 0.5744(8) 0.072(6) Uani 0.419(14) 1 d D U P A 2
H20H H 0.888880 0.419614 0.556167 0.087 Uiso 0.419(14) 1 calc R U P A 2
H20I H 0.913782 0.401455 0.606688 0.087 Uiso 0.419(14) 1 calc R U P A 2
C202 C 1.0448(19) 0.4118(10) 0.5689(9) 0.083(7) Uani 0.419(14) 1 d D U P A 2
H20J H 1.088586 0.384094 0.582437 0.099 Uiso 0.419(14) 1 calc R U P A 2
H20K H 1.059268 0.411171 0.535788 0.099 Uiso 0.419(14) 1 calc R U P A 2
C200 C 0.900(2) 0.3430(10) 0.5626(14) 0.054(8) Uani 0.419(14) 1 d D U P A 2
H20L H 0.925635 0.334368 0.532100 0.082 Uiso 0.419(14) 1 calc R U P A 2
H20M H 0.821758 0.340783 0.563085 0.082 Uiso 0.419(14) 1 calc R U P A 2
H20N H 0.929374 0.318729 0.584706 0.082 Uiso 0.419(14) 1 calc R U P A 2

loop_
_atom_site_aniso_label
_atom_site_aniso_U_11
_atom_site_aniso_U_22
_atom_site_aniso_U_33
_atom_site_aniso_U_23
_atom_site_aniso_U_13
_atom_site_aniso_U_12
Se2 0.01218(19) 0.01475(19) 0.0309(2) 0.00022(16) -0.00255(18) 0.00007(15)
Se1 0.01168(19) 0.0150(2) 0.0410(3) 0.00048(18) 0.00299(19) 0.00042(16)
F20 0.0175(12) 0.0245(13) 0.0243(12) -0.0023(10) -0.0034(10) 0.0015(10)
F15 0.0313(15) 0.0185(12) 0.0345(14) 0.0032(11) 0.0064(11) 0.0005(11)
F25 0.0223(13) 0.0204(12) 0.0292(13) 0.0071(10) -0.0062(10) -0.0007(10)
F30 0.0304(14) 0.0208(12) 0.0211(11) -0.0011(9) -0.0013(10) 0.0008(10)
F17 0.0320(15) 0.0326(14) 0.0211(12) -0.0050(11) -0.0041(11) 0.0002(12)
F5 0.0183(12) 0.0258(14) 0.0483(17) 0.0040(12) 0.0051(12) 0.0023(11)
F24 0.0236(13) 0.0288(13) 0.0298(13) -0.0035(11) -0.0096(11) 0.0091(11)
F16 0.0181(12) 0.0384(15) 0.0243(12) -0.0031(11) -0.0064(10) 0.0035(11)
F21 0.0269(14) 0.0240(14) 0.0490(17) 0.0142(13) -0.0042(13) -0.0068(11)
F1 0.0266(14) 0.0415(17) 0.0315(14) 0.0033(13) 0.0017(11) 0.0045(13)
F19 0.0181(13) 0.0435(17) 0.0355(15) -0.0080(13) 0.0004(11) 0.0049(12)
F6 0.0350(15) 0.0261(14) 0.0299(14) -0.0060(11) 0.0014(12) -0.0097(12)
F18 0.0320(15) 0.0399(16) 0.0278(14) -0.0092(12) 0.0079(12) 0.0064(13)
F28 0.0381(16) 0.0322(15) 0.0375(15) 0.0172(12) -0.0006(14) 0.0149(14)
F26 0.0465(17) 0.0188(12) 0.0240(12) -0.0028(10) -0.0011(12) 0.0036(12)
F10 0.0301(14) 0.0260(14) 0.0380(15) -0.0100(12) 0.0055(12) -0.0025(12)
F11 0.0508(18) 0.0189(12) 0.0332(14) 0.0038(11) 0.0015(14) 0.0001(13)
F14 0.0390(16) 0.0391(16) 0.0318(14) -0.0060(13) 0.0109(12) -0.0011(14)
F12 0.063(2) 0.0188(13) 0.0471(18) -0.0019(13) -0.0093(16) 0.0096(14)
F13 0.0462(19) 0.0336(15) 0.0430(16) -0.0179(13) 0.0001(15) 0.0144(14)
F29 0.0373(15) 0.0361(15) 0.0225(12) 0.0063(11) -0.0057(11) -0.0007(12)
F27 0.0506(18) 0.0151(12) 0.0419(16) 0.0029(12) 0.0031(14) 0.0096(12)
F7 0.0258(15) 0.0454(18) 0.063(2) 0.0103(16) -0.0133(15) -0.0178(14)
F2 0.052(2) 0.050(2) 0.0339(16) 0.0150(14) -0.0052(15) 0.0012(16)
F9 0.0373(17) 0.0371(17) 0.056(2) 0.0063(15) 0.0239(15) 0.0113(14)
F23 0.0147(13) 0.0440(17) 0.060(2) 0.0007(15) -0.0063(13) -0.0014(12)
F22 0.0223(14) 0.0423(18) 0.084(3) 0.0222(17) 0.0002(17) -0.0148(14)
F4 0.0174(14) 0.051(2) 0.087(3) 0.032(2) -0.0064(16) 0.0032(14)
N3 0.0127(16) 0.0150(15) 0.0176(15) -0.0002(13) 0.0000(12) 0.0021(13)
F3 0.0417(19) 0.061(2) 0.066(2) 0.035(2) -0.0227(18) -0.0028(18)
N1 0.0124(16) 0.0113(15) 0.0239(17) -0.0017(13) -0.0004(13) 0.0004(13)
N4 0.0108(14) 0.0154(15) 0.0221(16) 0.0011(14) 0.0013(13) 0.0017(12)
F8 0.0161(14) 0.0460(19) 0.104(3) 0.025(2) 0.0146(17) 0.0030(13)
N2 0.0131(16) 0.0156(16) 0.0295(18) -0.0040(14) 0.0007(13) -0.0011(13)
C73 0.0185(19) 0.0112(17) 0.023(2) 0.0032(15) 0.0013(16) 0.0030(15)
C58 0.0165(19) 0.021(2) 0.029(2) 0.0049(17) -0.0051(16) -0.0003(16)
C78 0.020(2) 0.0141(18) 0.0214(19) -0.0023(15) -0.0006(16) -0.0021(15)
C74 0.0162(19) 0.0204(19) 0.025(2) 0.0027(15) -0.0047(16) -0.0028(16)
C50 0.025(2) 0.0144(19) 0.024(2) 0.0029(16) 0.0040(17) -0.0010(16)
C3 0.0122(18) 0.020(2) 0.029(2) -0.0013(16) 0.0016(16) -0.0007(15)
C48 0.0136(17) 0.0157(18) 0.0222(19) -0.0002(15) -0.0002(15) 0.0000(15)
C40 0.0149(19) 0.0156(18) 0.032(2) -0.0007(16) 0.0010(17) -0.0004(15)
C28 0.021(2) 0.0178(19) 0.030(2) 0.0012(17) -0.0043(17) 0.0000(16)
C21 0.0147(19) 0.0171(19) 0.032(2) -0.0015(17) -0.0023(17) -0.0017(16)
C84 0.019(2) 0.0175(19) 0.0225(19) -0.0029(16) -0.0019(16) -0.0019(16)
C29 0.022(2) 0.025(2) 0.037(2) 0.0010(19) -0.0014(19) -0.0027(18)
C49 0.0127(18) 0.0114(17) 0.0216(19) 0.0014(14) 0.0026(15) 0.0005(14)
C85 0.0145(18) 0.0167(18) 0.0223(19) 0.0022(15) 0.0030(14) 0.0013(15)
C77 0.020(2) 0.026(2) 0.027(2) -0.0022(18) 0.0021(17) -0.0006(18)
C61 0.0115(17) 0.0158(18) 0.025(2) -0.0021(15) 0.0028(15) 0.0009(15)
C60 0.027(2) 0.022(2) 0.028(2) 0.0044(18) -0.0068(18) -0.0002(18)
C90 0.0162(18) 0.0136(18) 0.0230(19) 0.0042(15) 0.0011(15) 0.0016(15)
C76 0.028(2) 0.024(2) 0.023(2) -0.0064(17) 0.0044(18) 0.0005(18)
C23 0.035(3) 0.030(3) 0.041(3) -0.009(2) 0.005(2) -0.001(2)
C4 0.014(2) 0.0128(18) 0.038(2) 0.0011(17) -0.0030(17) -0.0001(15)
C2 0.0147(19) 0.0146(18) 0.028(2) -0.0030(15) 0.0021(16) -0.0026(15)
C88 0.023(2) 0.027(2) 0.032(2) 0.0138(19) 0.0000(18) 0.0066(18)
C22 0.017(2) 0.028(2) 0.032(2) -0.0031(18) 0.0029(17) 0.0009(17)
C75 0.027(2) 0.023(2) 0.0173(19) -0.0014(16) -0.0032(17) -0.0001(18)
C70 0.017(2) 0.019(2) 0.030(2) 0.0019(17) -0.0025(16) 0.0019(16)
C87 0.025(2) 0.0133(18) 0.031(2) 0.0042(17) 0.0049(18) 0.0064(16)
C56 0.036(3) 0.025(2) 0.027(2) 0.0008(18) -0.005(2) 0.005(2)
C54 0.0138(19) 0.0184(19) 0.029(2) 0.0040(16) -0.0010(17) 0.0013(15)
C33 0.021(2) 0.017(2) 0.043(3) 0.0062(19) -0.001(2) -0.0020(17)
C63 0.030(2) 0.028(2) 0.025(2) -0.0039(19) 0.0033(18) 0.001(2)
C51 0.030(2) 0.021(2) 0.027(2) 0.0033(17) 0.0099(19) 0.0018(18)
C43 0.026(2) 0.023(2) 0.043(3) -0.011(2) 0.001(2) 0.0069(19)
C83 0.020(2) 0.021(2) 0.028(2) -0.0039(17) -0.0058(17) 0.0067(17)
C86 0.022(2) 0.018(2) 0.023(2) -0.0013(16) -0.0012(16) 0.0046(16)
C62 0.0192(19) 0.020(2) 0.024(2) 0.0030(16) 0.0019(16) -0.0018(16)
C64 0.022(2) 0.021(2) 0.039(3) -0.0059(19) 0.0089(19) 0.0010(18)
C66 0.0133(18) 0.0163(19) 0.031(2) 0.0040(17) -0.0019(16) -0.0002(15)
C45 0.018(2) 0.018(2) 0.034(2) -0.0065(17) 0.0041(17) 0.0006(16)
C65 0.0136(19) 0.017(2) 0.039(2) -0.0015(18) 0.0053(18) -0.0008(16)
C9 0.025(2) 0.015(2) 0.041(3) 0.0040(18) -0.010(2) -0.0019(17)
C46 0.0140(18) 0.0167(18) 0.0190(18) 0.0034(15) 0.0027(14) -0.0011(15)
C19 0.022(2) 0.021(2) 0.037(2) -0.0020(19) -0.0086(19) 0.0030(17)
C79 0.0156(19) 0.0170(19) 0.0217(19) -0.0015(15) -0.0021(15) -0.0008(15)
C39 0.021(2) 0.020(2) 0.036(2) -0.0013(18) 0.0020(18) -0.0020(17)
C34 0.020(2) 0.0169(19) 0.025(2) 0.0036(16) 0.0002(16) -0.0006(16)
C30 0.037(3) 0.029(2) 0.034(2) 0.008(2) -0.005(2) -0.004(2)
C18 0.0129(19) 0.017(2) 0.040(2) -0.0024(17) -0.0031(17) 0.0004(15)
C47 0.0144(18) 0.0162(18) 0.0187(17) 0.0021(14) -0.0017(15) 0.0005(15)
C41 0.027(2) 0.022(2) 0.032(2) -0.0022(18) 0.0001(18) 0.0021(18)
C35 0.022(2) 0.024(2) 0.026(2) 0.0056(17) -0.0030(17) -0.0067(17)
C72 0.023(2) 0.027(2) 0.040(3) -0.005(2) -0.004(2) -0.0017(19)
C10 0.023(2) 0.020(2) 0.055(3) -0.005(2) 0.016(2) -0.0012(18)
C1 0.0146(18) 0.0141(18) 0.0260(19) -0.0026(16) 0.0019(15) 0.0012(15)
C55 0.030(2) 0.017(2) 0.023(2) 0.0016(16) -0.0004(17) -0.0016(17)
C20 0.023(2) 0.024(2) 0.034(2) -0.0009(19) -0.0047(19) 0.0032(18)
C59 0.032(2) 0.022(2) 0.037(2) 0.000(2) -0.012(2) 0.0012(19)
C53 0.014(2) 0.025(2) 0.039(2) 0.0069(19) 0.0031(18) 0.0034(17)
C80 0.021(2) 0.022(2) 0.030(2) 0.0011(18) -0.0050(18) -0.0014(17)
C8 0.033(3) 0.026(2) 0.056(3) 0.008(2) -0.024(3) -0.008(2)
C27 0.026(2) 0.033(3) 0.056(3) -0.017(2) 0.000(2) 0.002(2)
C42 0.034(3) 0.014(2) 0.042(3) -0.0070(19) -0.007(2) 0.0057(18)
C67 0.025(2) 0.026(2) 0.026(2) -0.0014(18) -0.0024(18) 0.0022(18)
C25 0.021(2) 0.027(2) 0.031(2) -0.0020(19) 0.0012(18) 0.0051(18)
C82 0.0138(19) 0.030(2) 0.039(2) -0.0045(19) -0.0013(19) 0.0011(18)
C16 0.0137(18) 0.0156(19) 0.031(2) -0.0031(16) 0.0001(16) -0.0005(15)
C89 0.019(2) 0.032(2) 0.023(2) 0.0072(18) -0.0020(17) -0.0016(18)
C32 0.017(2) 0.031(3) 0.059(3) 0.014(2) -0.002(2) -0.0012(19)
C44 0.020(2) 0.032(2) 0.029(2) -0.0023(19) 0.0026(18) 0.0003(18)
C5 0.016(2) 0.014(2) 0.059(3) -0.001(2) 0.004(2) 0.0000(16)
C71 0.035(3) 0.028(2) 0.034(2) 0.004(2) -0.010(2) 0.000(2)
C12 0.031(3) 0.021(2) 0.068(4) -0.003(2) 0.023(3) -0.003(2)
C69 0.034(3) 0.035(3) 0.042(3) 0.014(2) 0.000(2) 0.003(2)
C57 0.053(3) 0.031(2) 0.019(2) 0.0008(18) 0.000(2) 0.002(2)
C13 0.033(3) 0.021(2) 0.033(2) 0.0006(18) -0.006(2) -0.0042(19)
C36 0.020(2) 0.031(2) 0.042(3) 0.012(2) -0.006(2) -0.0070(19)
C38 0.026(2) 0.026(2) 0.044(3) 0.009(2) 0.011(2) 0.0101(19)
C17 0.0137(18) 0.0160(18) 0.031(2) -0.0044(17) 0.0001(16) -0.0005(15)
C52 0.020(2) 0.026(2) 0.047(3) 0.006(2) 0.012(2) 0.0049(18)
C31 0.032(3) 0.032(3) 0.050(3) 0.019(2) -0.012(2) -0.004(2)
C81 0.021(2) 0.028(2) 0.038(3) 0.004(2) 0.0028(19) -0.0073(19)
B1 0.015(2) 0.016(2) 0.028(2) -0.0014(18) 0.0020(17) -0.0015(17)
C6 0.014(2) 0.022(2) 0.085(5) -0.004(3) 0.000(3) 0.0005(18)
C37 0.015(2) 0.034(3) 0.057(3) 0.021(2) 0.007(2) 0.000(2)
C14 0.046(3) 0.031(3) 0.036(3) 0.001(2) 0.001(2) 0.002(2)
C26 0.035(3) 0.034(3) 0.049(3) 0.002(2) 0.018(3) 0.002(2)
C24 0.028(3) 0.031(3) 0.050(3) 0.002(2) 0.013(2) -0.004(2)
B2 0.015(2) 0.019(2) 0.0171(19) 0.0027(17) -0.0032(16) 0.0029(16)
C68 0.045(3) 0.037(3) 0.043(3) 0.000(2) -0.017(2) 0.002(2)
C15 0.065(4) 0.037(3) 0.035(3) 0.003(2) -0.014(3) -0.005(3)
C11 0.043(3) 0.026(3) 0.064(4) -0.005(3) 0.029(3) -0.001(2)
C7 0.020(2) 0.028(3) 0.098(5) 0.006(3) -0.021(3) 0.001(2)
Cl1 0.214(6) 0.130(3) 0.230(6) 0.031(4) -0.014(5) -0.054(4)
C101 0.100(6) 0.095(5) 0.106(6) -0.006(5) -0.017(4) -0.004(5)
C102 0.133(7) 0.127(6) 0.103(6) -0.010(5) 0.007(5) -0.020(5)
C103 0.126(7) 0.115(6) 0.104(6) -0.020(5) 0.000(5) 0.006(5)
C104 0.112(6) 0.103(5) 0.097(5) -0.013(5) -0.010(5) 0.019(5)
C105 0.120(6) 0.113(6) 0.124(6) 0.015(5) -0.002(5) 0.008(5)
C106 0.106(6) 0.112(6) 0.109(6) 0.004(5) -0.005(5) 0.012(5)
C300 0.057(10) 0.054(8) 0.045(7) 0.005(6) 0.013(8) 0.007(7)
C304 0.067(6) 0.058(6) 0.054(5) -0.008(5) 0.001(5) -0.004(5)
C305 0.104(10) 0.061(8) 0.073(8) -0.016(7) 0.031(8) 0.013(7)
C302 0.072(6) 0.072(7) 0.062(6) 0.003(5) -0.003(5) 0.009(5)
C301 0.057(6) 0.061(6) 0.055(5) -0.006(5) 0.000(5) 0.000(5)
C303 0.077(7) 0.075(7) 0.077(7) 0.002(5) -0.004(5) -0.002(5)
C205 0.25(4) 0.25(4) 0.24(4) -0.011(14) 0.012(14) 0.008(14)
C204 0.095(10) 0.102(10) 0.094(10) -0.013(7) 0.003(7) 0.000(7)
C203 0.119(12) 0.116(12) 0.112(12) -0.005(7) 0.008(7) -0.003(7)
C201 0.072(8) 0.073(8) 0.071(8) -0.002(6) 0.003(6) -0.005(6)
C202 0.086(9) 0.085(9) 0.078(9) 0.000(6) 0.006(6) -0.008(6)
C200 0.054(12) 0.043(10) 0.067(12) 0.007(8) 0.006(10) 0.002(9)

loop_
_atom_type_symbol
_atom_type_description
_atom_type_scat_dispersion_real
_atom_type_scat_dispersion_imag
_atom_type_scat_source
C C 0.0181 0.0091 'International Tables Vol C Tables 4.2.6.8 and 6.1.1.4'
H H 0.0000 0.0000 'International Tables Vol C Tables 4.2.6.8 and 6.1.1.4'
B B 0.0090 0.0039 'International Tables Vol C Tables 4.2.6.8 and 6.1.1.4'
Cl Cl 0.3639 0.7018 'International Tables Vol C Tables 4.2.6.8 and 6.1.1.4'
F F 0.0727 0.0534 'International Tables Vol C Tables 4.2.6.8 and 6.1.1.4'
N N 0.0311 0.0180 'International Tables Vol C Tables 4.2.6.8 and 6.1.1.4'
Se Se -0.7943 1.1372 'International Tables Vol C Tables 4.2.6.8 and 6.1.1.4'

loop_
_geom_angle_atom_site_label_1
_geom_angle_atom_site_label_2
_geom_angle_atom_site_label_3
_geom_angle
_geom_angle_site_symmetry_1
_geom_angle_site_symmetry_3
_geom_angle_publ_flag
C46 Se2 Se1 101.08(12) . . ?
C1 Se1 Se2 102.39(12) . . ?
C46 N3 C47 110.9(3) . . ?
C46 N3 C49 119.8(3) . . ?
C47 N3 C49 129.3(3) . . ?
C1 N1 C2 110.3(3) . . ?
C1 N1 C4 120.8(3) . . ?
C2 N1 C4 128.9(3) . . ?
C46 N4 C48 107.7(3) . . ?
C46 N4 C61 127.3(3) . . ?
C48 N4 C61 125.0(3) . . ?
C1 N2 C3 107.7(4) . . ?
C1 N2 C16 128.0(4) . . ?
C3 N2 C16 124.3(3) . . ?
C74 C73 C78 111.5(4) . . ?
C74 C73 B2 126.8(4) . . ?
C78 C73 B2 120.8(4) . . ?
C54 C58 C59 112.0(4) . . ?
C54 C58 C60 110.8(4) . . ?
C59 C58 C60 109.7(4) . . ?
F20 C78 C77 115.2(4) . . ?
F20 C78 C73 119.2(4) . . ?
C77 C78 C73 125.5(4) . . ?
F16 C74 C75 113.8(4) . . ?
F16 C74 C73 121.0(4) . . ?
C75 C74 C73 125.2(4) . . ?
C51 C50 C49 116.8(4) . . ?
C51 C50 C55 121.9(4) . . ?
C49 C50 C55 121.2(4) . . ?
C2 C3 N2 110.0(4) . . ?
N4 C48 C47 110.4(4) . . ?
C45 C40 C41 112.6(4) . . ?
C45 C40 B1 127.6(4) . . ?
C41 C40 B1 119.8(4) . . ?
C29 C28 C33 112.0(4) . . ?
C29 C28 B1 127.6(4) . . ?
C33 C28 B1 119.6(4) . . ?
C16 C21 C20 117.0(4) . . ?
C16 C21 C25 122.4(4) . . ?
C20 C21 C25 120.5(4) . . ?
F25 C84 C83 115.0(4) . . ?
F25 C84 C79 120.1(4) . . ?
C83 C84 C79 125.0(4) . . ?
F1 C29 C30 113.5(5) . . ?
F1 C29 C28 121.4(4) . . ?
C30 C29 C28 125.1(5) . . ?
C50 C49 C54 124.1(4) . . ?
C50 C49 N3 117.8(4) . . ?
C54 C49 N3 118.2(3) . . ?
C90 C85 C86 111.9(4) . . ?
C90 C85 B2 127.3(4) . . ?
C86 C85 B2 120.8(4) . . ?
F19 C77 C78 121.3(4) . . ?
F19 C77 C76 119.1(4) . . ?
C78 C77 C76 119.5(4) . . ?
C62 C61 C66 123.8(4) . . ?
C62 C61 N4 118.1(4) . . ?
C66 C61 N4 118.0(4) . . ?
F30 C90 C89 114.7(4) . . ?
F30 C90 C85 120.6(4) . . ?
C89 C90 C85 124.6(4) . . ?
F18 C76 C75 121.5(4) . . ?
F18 C76 C77 120.9(4) . . ?
C75 C76 C77 117.6(4) . . ?
C9 C4 C5 123.3(4) . . ?
C9 C4 N1 118.3(4) . . ?
C5 C4 N1 118.4(4) . . ?
C3 C2 N1 103.7(4) . . ?
C3 C2 B1 121.6(4) . . ?
N1 C2 B1 134.7(4) . . ?
F28 C88 C87 121.1(4) . . ?
F28 C88 C89 119.5(4) . . ?
C87 C88 C89 119.3(4) . . ?
C23 C22 C17 112.7(4) . . ?
C23 C22 C24 110.3(4) . . ?
C17 C22 C24 109.5(4) . . ?
F17 C75 C76 119.1(4) . . ?
F17 C75 C74 120.3(4) . . ?
C76 C75 C74 120.6(4) . . ?
C66 C70 C71 113.4(4) . . ?
C66 C70 C72 108.8(4) . . ?
C71 C70 C72 110.5(4) . . ?
F27 C87 C88 120.6(4) . . ?
F27 C87 C86 120.7(4) . . ?
C88 C87 C86 118.7(4) . . ?
C53 C54 C49 116.2(4) . . ?
C53 C54 C58 119.1(4) . . ?
C49 C54 C58 124.6(4) . . ?
F5 C33 C32 114.5(4) . . ?
F5 C33 C28 119.7(4) . . ?
C32 C33 C28 125.6(5) . . ?
C64 C63 C62 121.0(4) . . ?
C52 C51 C50 121.2(4) . . ?
F13 C43 C42 121.1(5) . . ?
F13 C43 C44 119.3(5) . . ?
C42 C43 C44 119.6(4) . . ?
F24 C83 C84 121.2(4) . . ?
F24 C83 C82 119.3(4) . . ?
C84 C83 C82 119.5(4) . . ?
F26 C86 C87 114.8(4) . . ?
F26 C86 C85 119.3(4) . . ?
C87 C86 C85 125.8(4) . . ?
C63 C62 C61 116.9(4) . . ?
C63 C62 C67 120.3(4) . . ?
C61 C62 C67 122.6(4) . . ?
C63 C64 C65 120.4(4) . . ?
C65 C66 C61 116.5(4) . . ?
C65 C66 C70 120.6(4) . . ?
C61 C66 C70 122.7(4) . . ?
F15 C45 C44 114.7(4) . . ?
F15 C45 C40 120.9(4) . . ?
C44 C45 C40 124.4(4) . . ?
C66 C65 C64 121.2(4) . . ?
C8 C9 C4 116.9(5) . . ?
C8 C9 C13 121.0(5) . . ?
C4 C9 C13 122.0(4) . . ?
N4 C46 N3 107.6(3) . . ?
N4 C46 Se2 128.2(3) . . ?
N3 C46 Se2 123.6(3) . . ?
C18 C19 C20 120.7(4) . . ?
C84 C79 C80 112.5(4) . . ?
C84 C79 B2 120.9(4) . . ?
C80 C79 B2 126.5(4) . . ?
F10 C39 C38 115.2(4) . . ?
F10 C39 C34 119.3(4) . . ?
C38 C39 C34 125.5(5) . . ?
C35 C34 C39 111.3(4) . . ?
C35 C34 B1 127.7(4) . . ?
C39 C34 B1 120.9(4) . . ?
F2 C30 C29 121.0(5) . . ?
F2 C30 C31 119.1(5) . . ?
C29 C30 C31 119.8(5) . . ?
C19 C18 C17 121.5(4) . . ?
C48 C47 N3 103.4(3) . . ?
C48 C47 B2 122.7(4) . . ?
N3 C47 B2 134.0(4) . . ?
F11 C41 C42 115.7(4) . . ?
F11 C41 C40 119.3(4) . . ?
C42 C41 C40 125.1(5) . . ?
F6 C35 C36 113.9(4) . . ?
F6 C35 C34 120.6(4) . . ?
C36 C35 C34 125.6(5) . . ?
C12 C10 C5 111.0(5) . . ?
C12 C10 C11 110.2(4) . . ?
C5 C10 C11 111.2(5) . . ?
N2 C1 N1 108.3(4) . . ?
N2 C1 Se1 128.2(3) . . ?
N1 C1 Se1 122.9(3) . . ?
C50 C55 C56 111.8(4) . . ?
C50 C55 C57 113.2(4) . . ?
C56 C55 C57 109.0(4) . . ?
C19 C20 C21 120.9(5) . . ?
C52 C53 C54 121.1(4) . . ?
F21 C80 C81 114.3(4) . . ?
F21 C80 C79 121.5(4) . . ?
C81 C80 C79 124.2(4) . . ?
C7 C8 C9 121.2(6) . . ?
F12 C42 C43 119.4(4) . . ?
F12 C42 C41 121.5(5) . . ?
C43 C42 C41 119.1(5) . . ?
C68 C67 C62 112.9(4) . . ?
C68 C67 C69 111.8(5) . . ?
C62 C67 C69 108.5(4) . . ?
C26 C25 C21 112.3(4) . . ?
C26 C25 C27 111.6(5) . . ?
C21 C25 C27 109.2(4) . . ?
F23 C82 C81 121.6(4) . . ?
F23 C82 C83 120.4(4) . . ?
C81 C82 C83 118.0(4) . . ?
C21 C16 C17 123.7(4) . . ?
C21 C16 N2 118.6(4) . . ?
C17 C16 N2 117.6(4) . . ?
F29 C89 C88 119.9(4) . . ?
F29 C89 C90 120.5(4) . . ?
C88 C89 C90 119.6(4) . . ?
F4 C32 C31 120.3(5) . . ?
F4 C32 C33 121.0(5) . . ?
C31 C32 C33 118.7(5) . . ?
F14 C44 C43 120.2(4) . . ?
F14 C44 C45 120.5(4) . . ?
C43 C44 C45 119.3(5) . . ?
C6 C5 C4 116.9(5) . . ?
C6 C5 C10 119.0(5) . . ?
C4 C5 C10 124.1(4) . . ?
C9 C13 C15 113.7(5) . . ?
C9 C13 C14 111.1(4) . . ?
C15 C13 C14 109.8(5) . . ?
F7 C36 C37 120.3(5) . . ?
F7 C36 C35 120.3(5) . . ?
C37 C36 C35 119.4(5) . . ?
F9 C38 C39 121.2(5) . . ?
F9 C38 C37 119.6(4) . . ?
C39 C38 C37 119.2(5) . . ?
C18 C17 C16 116.2(4) . . ?
C18 C17 C22 120.9(4) . . ?
C16 C17 C22 122.8(4) . . ?
C53 C52 C51 120.6(4) . . ?
F3 C31 C32 120.8(5) . . ?
F3 C31 C30 120.5(6) . . ?
C32 C31 C30 118.7(5) . . ?
F22 C81 C82 119.6(4) . . ?
F22 C81 C80 119.6(5) . . ?
C82 C81 C80 120.8(4) . . ?
C34 B1 C40 110.3(3) . . ?
C34 B1 C28 111.6(4) . . ?
C40 B1 C28 106.3(3) . . ?
C34 B1 C2 101.7(3) . . ?
C40 B1 C2 110.8(3) . . ?
C28 B1 C2 116.3(3) . . ?
C7 C6 C5 120.7(6) . . ?
F8 C37 C36 121.2(5) . . ?
F8 C37 C38 119.7(5) . . ?
C36 C37 C38 119.0(5) . . ?
C73 B2 C47 116.6(3) . . ?
C73 B2 C79 111.5(3) . . ?
C47 B2 C79 102.4(3) . . ?
C73 B2 C85 106.2(3) . . ?
C47 B2 C85 110.3(3) . . ?
C79 B2 C85 109.8(3) . . ?
C6 C7 C8 120.9(5) . . ?
C106 C101 C102 122.8(10) . . ?
C106 C101 Cl1 117.1(9) . . ?
C102 C101 Cl1 120.1(9) . . ?
C101 C102 C103 119.8(10) . . ?
C104 C103 C102 117.0(10) . . ?
C105 C104 C103 122.8(11) . . ?
C104 C105 C106 121.2(11) . . ?
C101 C106 C105 116.3(10) . . ?
C305 C304 C303 113.5(13) . . ?
C303 C302 C301 116.5(15) . . ?
C302 C301 C300 113.4(16) . . ?
C302 C303 C304 114.4(14) . . ?
C203 C204 C205 108(4) . . ?
C204 C203 C202 102(3) . . ?
C202 C201 C200 120(3) . . ?
C203 C202 C201 124(3) . . ?

loop_
_geom_bond_atom_site_label_1
_geom_bond_atom_site_label_2
_geom_bond_distance
_geom_bond_site_symmetry_2
_geom_bond_publ_flag
Se2 C46 1.912(4) . ?
Se2 Se1 2.4000(6) . ?
Se1 C1 1.920(4) . ?
F20 C78 1.342(5) . ?
F15 C45 1.357(5) . ?
F25 C84 1.353(5) . ?
F30 C90 1.353(5) . ?
F17 C75 1.353(5) . ?
F5 C33 1.350(6) . ?
F24 C83 1.340(5) . ?
F16 C74 1.359(5) . ?
F21 C80 1.343(5) . ?
F1 C29 1.350(6) . ?
F19 C77 1.339(5) . ?
F6 C35 1.358(6) . ?
F18 C76 1.333(5) . ?
F28 C88 1.350(5) . ?
F26 C86 1.362(5) . ?
F10 C39 1.354(5) . ?
F11 C41 1.358(6) . ?
F14 C44 1.354(6) . ?
F12 C42 1.345(5) . ?
F13 C43 1.356(5) . ?
F29 C89 1.346(5) . ?
F27 C87 1.351(5) . ?
F7 C36 1.333(6) . ?
F2 C30 1.346(6) . ?
F9 C38 1.344(6) . ?
F23 C82 1.334(5) . ?
F22 C81 1.344(6) . ?
F4 C32 1.336(6) . ?
N3 C46 1.349(5) . ?
N3 C47 1.398(5) . ?
N3 C49 1.458(5) . ?
F3 C31 1.335(6) . ?
N1 C1 1.340(5) . ?
N1 C2 1.409(5) . ?
N1 C4 1.465(5) . ?
N4 C46 1.348(5) . ?
N4 C48 1.374(5) . ?
N4 C61 1.449(5) . ?
F8 C37 1.337(6) . ?
N2 C1 1.336(5) . ?
N2 C3 1.383(6) . ?
N2 C16 1.442(6) . ?
C73 C74 1.391(6) . ?
C73 C78 1.413(6) . ?
C73 B2 1.661(6) . ?
C58 C54 1.517(6) . ?
C58 C59 1.531(6) . ?
C58 C60 1.537(6) . ?
C78 C77 1.372(6) . ?
C74 C75 1.379(6) . ?
C50 C51 1.391(7) . ?
C50 C49 1.398(6) . ?
C50 C55 1.519(6) . ?
C3 C2 1.361(6) . ?
C48 C47 1.374(6) . ?
C40 C45 1.385(6) . ?
C40 C41 1.398(6) . ?
C40 B1 1.658(6) . ?
C28 C29 1.392(7) . ?
C28 C33 1.395(7) . ?
C28 B1 1.669(7) . ?
C21 C16 1.396(7) . ?
C21 C20 1.396(6) . ?
C21 C25 1.523(6) . ?
C84 C83 1.381(6) . ?
C84 C79 1.391(6) . ?
C29 C30 1.367(7) . ?
C49 C54 1.407(6) . ?
C85 C90 1.393(6) . ?
C85 C86 1.393(6) . ?
C85 B2 1.672(6) . ?
C77 C76 1.396(7) . ?
C61 C62 1.397(6) . ?
C61 C66 1.413(6) . ?
C90 C89 1.377(6) . ?
C76 C75 1.374(7) . ?
C23 C22 1.516(7) . ?
C4 C9 1.399(7) . ?
C4 C5 1.410(7) . ?
C2 B1 1.673(6) . ?
C88 C87 1.368(7) . ?
C88 C89 1.373(7) . ?
C22 C17 1.519(6) . ?
C22 C24 1.529(7) . ?
C70 C66 1.517(6) . ?
C70 C71 1.525(6) . ?
C70 C72 1.529(6) . ?
C87 C86 1.375(6) . ?
C56 C55 1.527(6) . ?
C54 C53 1.406(6) . ?
C33 C32 1.384(7) . ?
C63 C64 1.387(7) . ?
C63 C62 1.391(7) . ?
C51 C52 1.386(8) . ?
C43 C42 1.364(8) . ?
C43 C44 1.372(7) . ?
C83 C82 1.387(7) . ?
C62 C67 1.527(6) . ?
C64 C65 1.393(7) . ?
C66 C65 1.386(6) . ?
C45 C44 1.381(6) . ?
C9 C8 1.394(7) . ?
C9 C13 1.512(7) . ?
C19 C18 1.371(7) . ?
C19 C20 1.389(7) . ?
C79 C80 1.392(6) . ?
C79 B2 1.662(6) . ?
C39 C38 1.378(7) . ?
C39 C34 1.409(6) . ?
C34 C35 1.396(6) . ?
C34 B1 1.653(6) . ?
C30 C31 1.387(8) . ?
C18 C17 1.402(6) . ?
C47 B2 1.661(6) . ?
C41 C42 1.369(7) . ?
C35 C36 1.385(7) . ?
C10 C12 1.521(7) . ?
C10 C5 1.532(8) . ?
C10 C11 1.538(7) . ?
C55 C57 1.530(6) . ?
C53 C52 1.384(7) . ?
C80 C81 1.383(7) . ?
C8 C7 1.385(10) . ?
C27 C25 1.532(7) . ?
C67 C68 1.523(7) . ?
C67 C69 1.533(7) . ?
C25 C26 1.521(7) . ?
C82 C81 1.360(7) . ?
C16 C17 1.410(6) . ?
C32 C31 1.376(9) . ?
C5 C6 1.402(7) . ?
C13 C15 1.522(7) . ?
C13 C14 1.531(7) . ?
C36 C37 1.372(8) . ?
C38 C37 1.383(8) . ?
C6 C7 1.378(11) . ?
Cl1 C101 1.748(12) . ?
C101 C106 1.330(13) . ?
C101 C102 1.346(13) . ?
C102 C103 1.413(13) . ?
C103 C104 1.327(13) . ?
C104 C105 1.321(13) . ?
C105 C106 1.411(13) . ?
C300 C301 1.60(2) . ?
C304 C305 1.51(2) . ?
C304 C303 1.53(2) . ?
C302 C303 1.47(2) . ?
C302 C301 1.509(19) . ?
C205 C204 1.47(2) . ?
C204 C203 1.461(19) . ?
C203 C202 1.465(19) . ?
C201 C202 1.474(18) . ?
C201 C200 1.477(19) . ?

loop_
_geom_torsion_atom_site_label_1
_geom_torsion_atom_site_label_2
_geom_torsion_atom_site_label_3
_geom_torsion_atom_site_label_4
_geom_torsion
_geom_torsion_site_symmetry_1
_geom_torsion_site_symmetry_2
_geom_torsion_site_symmetry_3
_geom_torsion_site_symmetry_4
_geom_torsion_publ_flag
C74 C73 C78 F20 176.1(4) . . . . ?
B2 C73 C78 F20 6.7(6) . . . . ?
C74 C73 C78 C77 -1.1(6) . . . . ?
B2 C73 C78 C77 -170.6(4) . . . . ?
C78 C73 C74 F16 -179.1(4) . . . . ?
B2 C73 C74 F16 -10.4(6) . . . . ?
C78 C73 C74 C75 -0.5(6) . . . . ?
B2 C73 C74 C75 168.2(4) . . . . ?
C1 N2 C3 C2 -2.2(5) . . . . ?
C16 N2 C3 C2 179.9(4) . . . . ?
C46 N4 C48 C47 -1.4(5) . . . . ?
C61 N4 C48 C47 176.4(4) . . . . ?
C33 C28 C29 F1 -177.9(4) . . . . ?
B1 C28 C29 F1 -8.3(7) . . . . ?
C33 C28 C29 C30 1.2(7) . . . . ?
B1 C28 C29 C30 170.8(5) . . . . ?
C51 C50 C49 C54 0.6(6) . . . . ?
C55 C50 C49 C54 179.4(4) . . . . ?
C51 C50 C49 N3 -179.2(4) . . . . ?
C55 C50 C49 N3 -0.4(6) . . . . ?
C46 N3 C49 C50 101.8(4) . . . . ?
C47 N3 C49 C50 -79.1(5) . . . . ?
C46 N3 C49 C54 -78.0(5) . . . . ?
C47 N3 C49 C54 101.1(5) . . . . ?
F20 C78 C77 F19 2.6(6) . . . . ?
C73 C78 C77 F19 179.9(4) . . . . ?
F20 C78 C77 C76 -175.6(4) . . . . ?
C73 C78 C77 C76 1.8(7) . . . . ?
C46 N4 C61 C62 82.8(5) . . . . ?
C48 N4 C61 C62 -94.5(5) . . . . ?
C46 N4 C61 C66 -101.9(5) . . . . ?
C48 N4 C61 C66 80.8(5) . . . . ?
C86 C85 C90 F30 178.2(4) . . . . ?
B2 C85 C90 F30 -1.1(6) . . . . ?
C86 C85 C90 C89 -2.2(6) . . . . ?
B2 C85 C90 C89 178.5(4) . . . . ?
F19 C77 C76 F18 1.2(7) . . . . ?
C78 C77 C76 F18 179.3(4) . . . . ?
F19 C77 C76 C75 -179.0(4) . . . . ?
C78 C77 C76 C75 -0.8(7) . . . . ?
C1 N1 C4 C9 102.2(5) . . . . ?
C2 N1 C4 C9 -77.6(6) . . . . ?
C1 N1 C4 C5 -77.9(5) . . . . ?
C2 N1 C4 C5 102.3(5) . . . . ?
N2 C3 C2 N1 1.4(5) . . . . ?
N2 C3 C2 B1 -177.2(4) . . . . ?
C1 N1 C2 C3 -0.2(5) . . . . ?
C4 N1 C2 C3 179.7(4) . . . . ?
C1 N1 C2 B1 178.1(4) . . . . ?
C4 N1 C2 B1 -2.0(7) . . . . ?
F18 C76 C75 F17 -1.4(7) . . . . ?
C77 C76 C75 F17 178.7(4) . . . . ?
F18 C76 C75 C74 179.2(4) . . . . ?
C77 C76 C75 C74 -0.7(7) . . . . ?
F16 C74 C75 F17 0.7(6) . . . . ?
C73 C74 C75 F17 -178.0(4) . . . . ?
F16 C74 C75 C76 -179.9(4) . . . . ?
C73 C74 C75 C76 1.4(7) . . . . ?
F28 C88 C87 F27 -0.3(7) . . . . ?
C89 C88 C87 F27 177.9(4) . . . . ?
F28 C88 C87 C86 -179.1(4) . . . . ?
C89 C88 C87 C86 -0.8(7) . . . . ?
C50 C49 C54 C53 -1.5(6) . . . . ?
N3 C49 C54 C53 178.3(4) . . . . ?
C50 C49 C54 C58 174.0(4) . . . . ?
N3 C49 C54 C58 -6.2(6) . . . . ?
C59 C58 C54 C53 -62.6(6) . . . . ?
C60 C58 C54 C53 60.3(5) . . . . ?
C59 C58 C54 C49 122.0(5) . . . . ?
C60 C58 C54 C49 -115.1(5) . . . . ?
C29 C28 C33 F5 176.0(4) . . . . ?
B1 C28 C33 F5 5.5(6) . . . . ?
C29 C28 C33 C32 -0.8(7) . . . . ?
B1 C28 C33 C32 -171.3(5) . . . . ?
C49 C50 C51 C52 0.7(7) . . . . ?
C55 C50 C51 C52 -178.1(4) . . . . ?
F25 C84 C83 F24 0.7(6) . . . . ?
C79 C84 C83 F24 -179.2(4) . . . . ?
F25 C84 C83 C82 -179.1(4) . . . . ?
C79 C84 C83 C82 0.9(7) . . . . ?
F27 C87 C86 F26 -1.5(6) . . . . ?
C88 C87 C86 F26 177.3(4) . . . . ?
F27 C87 C86 C85 -178.4(4) . . . . ?
C88 C87 C86 C85 0.4(7) . . . . ?
C90 C85 C86 F26 -175.7(4) . . . . ?
B2 C85 C86 F26 3.7(6) . . . . ?
C90 C85 C86 C87 1.0(6) . . . . ?
B2 C85 C86 C87 -179.6(4) . . . . ?
C64 C63 C62 C61 -2.4(7) . . . . ?
C64 C63 C62 C67 172.7(4) . . . . ?
C66 C61 C62 C63 4.5(7) . . . . ?
N4 C61 C62 C63 179.5(4) . . . . ?
C66 C61 C62 C67 -170.5(4) . . . . ?
N4 C61 C62 C67 4.5(6) . . . . ?
C62 C63 C64 C65 0.0(7) . . . . ?
C62 C61 C66 C65 -4.0(6) . . . . ?
N4 C61 C66 C65 -179.0(4) . . . . ?
C62 C61 C66 C70 171.8(4) . . . . ?
N4 C61 C66 C70 -3.2(6) . . . . ?
C71 C70 C66 C65 -50.9(6) . . . . ?
C72 C70 C66 C65 72.6(5) . . . . ?
C71 C70 C66 C61 133.6(4) . . . . ?
C72 C70 C66 C61 -103.0(5) . . . . ?
C41 C40 C45 F15 177.2(4) . . . . ?
B1 C40 C45 F15 -3.7(7) . . . . ?
C41 C40 C45 C44 -3.0(7) . . . . ?
B1 C40 C45 C44 176.1(4) . . . . ?
C61 C66 C65 C64 1.4(6) . . . . ?
C70 C66 C65 C64 -174.5(4) . . . . ?
C63 C64 C65 C66 0.5(7) . . . . ?
C5 C4 C9 C8 2.3(7) . . . . ?
N1 C4 C9 C8 -177.8(4) . . . . ?
C5 C4 C9 C13 179.7(4) . . . . ?
N1 C4 C9 C13 -0.4(6) . . . . ?
C48 N4 C46 N3 1.4(4) . . . . ?
C61 N4 C46 N3 -176.4(4) . . . . ?
C48 N4 C46 Se2 172.9(3) . . . . ?
C61 N4 C46 Se2 -4.8(6) . . . . ?
C47 N3 C46 N4 -0.9(4) . . . . ?
C49 N3 C46 N4 178.4(3) . . . . ?
C47 N3 C46 Se2 -172.9(3) . . . . ?
C49 N3 C46 Se2 6.4(5) . . . . ?
F25 C84 C79 C80 177.8(4) . . . . ?
C83 C84 C79 C80 -2.2(6) . . . . ?
F25 C84 C79 B2 -5.7(6) . . . . ?
C83 C84 C79 B2 174.3(4) . . . . ?
F10 C39 C34 C35 -179.0(4) . . . . ?
C38 C39 C34 C35 1.3(7) . . . . ?
F10 C39 C34 B1 -0.6(7) . . . . ?
C38 C39 C34 B1 179.7(5) . . . . ?
F1 C29 C30 F2 -2.0(7) . . . . ?
C28 C29 C30 F2 178.8(5) . . . . ?
F1 C29 C30 C31 178.1(5) . . . . ?
C28 C29 C30 C31 -1.1(8) . . . . ?
C20 C19 C18 C17 0.2(7) . . . . ?
N4 C48 C47 N3 0.8(4) . . . . ?
N4 C48 C47 B2 -178.3(3) . . . . ?
C46 N3 C47 C48 0.0(4) . . . . ?
C49 N3 C47 C48 -179.2(4) . . . . ?
C46 N3 C47 B2 179.0(4) . . . . ?
C49 N3 C47 B2 -0.2(7) . . . . ?
C45 C40 C41 F11 -175.9(4) . . . . ?
B1 C40 C41 F11 5.0(6) . . . . ?
C45 C40 C41 C42 2.7(7) . . . . ?
B1 C40 C41 C42 -176.4(4) . . . . ?
C39 C34 C35 F6 179.9(4) . . . . ?
B1 C34 C35 F6 1.6(7) . . . . ?
C39 C34 C35 C36 0.3(7) . . . . ?
B1 C34 C35 C36 -178.1(4) . . . . ?
C3 N2 C1 N1 2.0(5) . . . . ?
C16 N2 C1 N1 179.8(4) . . . . ?
C3 N2 C1 Se1 172.9(3) . . . . ?
C16 N2 C1 Se1 -9.3(6) . . . . ?
C2 N1 C1 N2 -1.2(5) . . . . ?
C4 N1 C1 N2 179.0(4) . . . . ?
C2 N1 C1 Se1 -172.7(3) . . . . ?
C4 N1 C1 Se1 7.5(5) . . . . ?
C51 C50 C55 C56 97.7(5) . . . . ?
C49 C50 C55 C56 -81.1(5) . . . . ?
C51 C50 C55 C57 -25.9(6) . . . . ?
C49 C50 C55 C57 155.3(4) . . . . ?
C18 C19 C20 C21 -0.4(7) . . . . ?
C16 C21 C20 C19 -1.1(7) . . . . ?
C25 C21 C20 C19 175.3(4) . . . . ?
C49 C54 C53 C52 1.2(7) . . . . ?
C58 C54 C53 C52 -174.6(4) . . . . ?
C84 C79 C80 F21 -177.4(4) . . . . ?
B2 C79 C80 F21 6.3(7) . . . . ?
C84 C79 C80 C81 1.7(7) . . . . ?
B2 C79 C80 C81 -174.6(4) . . . . ?
C4 C9 C8 C7 -1.9(7) . . . . ?
C13 C9 C8 C7 -179.4(5) . . . . ?
F13 C43 C42 F12 -1.2(8) . . . . ?
C44 C43 C42 F12 177.3(5) . . . . ?
F13 C43 C42 C41 -178.9(5) . . . . ?
C44 C43 C42 C41 -0.4(8) . . . . ?
F11 C41 C42 F12 -0.2(7) . . . . ?
C40 C41 C42 F12 -178.8(5) . . . . ?
F11 C41 C42 C43 177.4(5) . . . . ?
C40 C41 C42 C43 -1.2(8) . . . . ?
C63 C62 C67 C68 55.5(6) . . . . ?
C61 C62 C67 C68 -129.7(5) . . . . ?
C63 C62 C67 C69 -68.9(6) . . . . ?
C61 C62 C67 C69 105.9(5) . . . . ?
C16 C21 C25 C26 -128.0(5) . . . . ?
C20 C21 C25 C26 55.9(6) . . . . ?
C16 C21 C25 C27 107.7(5) . . . . ?
C20 C21 C25 C27 -68.5(6) . . . . ?
F24 C83 C82 F23 0.1(7) . . . . ?
C84 C83 C82 F23 179.9(4) . . . . ?
F24 C83 C82 C81 -178.7(4) . . . . ?
C84 C83 C82 C81 1.1(7) . . . . ?
C20 C21 C16 C17 2.7(6) . . . . ?
C25 C21 C16 C17 -173.5(4) . . . . ?
C20 C21 C16 N2 178.8(4) . . . . ?
C25 C21 C16 N2 2.6(6) . . . . ?
C1 N2 C16 C21 84.0(6) . . . . ?
C3 N2 C16 C21 -98.5(5) . . . . ?
C1 N2 C16 C17 -99.7(5) . . . . ?
C3 N2 C16 C17 77.8(5) . . . . ?
F28 C88 C89 F29 -1.0(7) . . . . ?
C87 C88 C89 F29 -179.3(4) . . . . ?
F28 C88 C89 C90 178.0(4) . . . . ?
C87 C88 C89 C90 -0.3(7) . . . . ?
F30 C90 C89 F29 0.6(6) . . . . ?
C85 C90 C89 F29 -179.0(4) . . . . ?
F30 C90 C89 C88 -178.4(4) . . . . ?
C85 C90 C89 C88 2.0(7) . . . . ?
F5 C33 C32 F4 3.2(7) . . . . ?
C28 C33 C32 F4 -179.9(5) . . . . ?
F5 C33 C32 C31 -176.6(5) . . . . ?
C28 C33 C32 C31 0.3(8) . . . . ?
F13 C43 C44 F14 -0.8(7) . . . . ?
C42 C43 C44 F14 -179.4(5) . . . . ?
F13 C43 C44 C45 178.7(4) . . . . ?
C42 C43 C44 C45 0.1(8) . . . . ?
F15 C45 C44 F14 1.1(6) . . . . ?
C40 C45 C44 F14 -178.7(4) . . . . ?
F15 C45 C44 C43 -178.5(4) . . . . ?
C40 C45 C44 C43 1.7(7) . . . . ?
C9 C4 C5 C6 -2.1(7) . . . . ?
N1 C4 C5 C6 178.0(4) . . . . ?
C9 C4 C5 C10 175.9(4) . . . . ?
N1 C4 C5 C10 -4.0(6) . . . . ?
C12 C10 C5 C6 63.0(6) . . . . ?
C11 C10 C5 C6 -60.1(6) . . . . ?
C12 C10 C5 C4 -115.0(5) . . . . ?
C11 C10 C5 C4 121.9(5) . . . . ?
C8 C9 C13 C15 -27.5(7) . . . . ?
C4 C9 C13 C15 155.2(5) . . . . ?
C8 C9 C13 C14 97.0(6) . . . . ?
C4 C9 C13 C14 -80.4(6) . . . . ?
F6 C35 C36 F7 -0.7(6) . . . . ?
C34 C35 C36 F7 178.9(4) . . . . ?
F6 C35 C36 C37 178.4(4) . . . . ?
C34 C35 C36 C37 -1.9(8) . . . . ?
F10 C39 C38 F9 -1.3(7) . . . . ?
C34 C39 C38 F9 178.4(4) . . . . ?
F10 C39 C38 C37 179.1(4) . . . . ?
C34 C39 C38 C37 -1.2(8) . . . . ?
C19 C18 C17 C16 1.3(6) . . . . ?
C19 C18 C17 C22 -175.4(4) . . . . ?
C21 C16 C17 C18 -2.8(6) . . . . ?
N2 C16 C17 C18 -179.0(4) . . . . ?
C21 C16 C17 C22 173.8(4) . . . . ?
N2 C16 C17 C22 -2.3(6) . . . . ?
C23 C22 C17 C18 -51.0(6) . . . . ?
C24 C22 C17 C18 72.1(5) . . . . ?
C23 C22 C17 C16 132.5(5) . . . . ?
C24 C22 C17 C16 -104.4(5) . . . . ?
C54 C53 C52 C51 0.0(8) . . . . ?
C50 C51 C52 C53 -1.0(8) . . . . ?
F4 C32 C31 F3 0.7(9) . . . . ?
C33 C32 C31 F3 -179.5(5) . . . . ?
F4 C32 C31 C30 -179.9(5) . . . . ?
C33 C32 C31 C30 -0.1(9) . . . . ?
F2 C30 C31 F3 0.0(9) . . . . ?
C29 C30 C31 F3 179.9(5) . . . . ?
F2 C30 C31 C32 -179.4(5) . . . . ?
C29 C30 C31 C32 0.5(9) . . . . ?
F23 C82 C81 F22 1.3(8) . . . . ?
C83 C82 C81 F22 -179.9(5) . . . . ?
F23 C82 C81 C80 179.6(5) . . . . ?
C83 C82 C81 C80 -1.6(8) . . . . ?
F21 C80 C81 F22 -2.4(7) . . . . ?
C79 C80 C81 F22 178.4(5) . . . . ?
F21 C80 C81 C82 179.3(4) . . . . ?
C79 C80 C81 C82 0.2(8) . . . . ?
C35 C34 B1 C40 3.7(6) . . . . ?
C39 C34 B1 C40 -174.5(4) . . . . ?
C35 C34 B1 C28 -114.2(5) . . . . ?
C39 C34 B1 C28 67.6(5) . . . . ?
C35 C34 B1 C2 121.2(5) . . . . ?
C39 C34 B1 C2 -56.9(5) . . . . ?
C45 C40 B1 C34 105.3(5) . . . . ?
C41 C40 B1 C34 -75.7(5) . . . . ?
C45 C40 B1 C28 -133.6(5) . . . . ?
C41 C40 B1 C28 45.4(5) . . . . ?
C45 C40 B1 C2 -6.4(6) . . . . ?
C41 C40 B1 C2 172.6(4) . . . . ?
C29 C28 B1 C34 -2.8(6) . . . . ?
C33 C28 B1 C34 166.1(4) . . . . ?
C29 C28 B1 C40 -123.1(5) . . . . ?
C33 C28 B1 C40 45.8(5) . . . . ?
C29 C28 B1 C2 113.1(5) . . . . ?
C33 C28 B1 C2 -78.0(5) . . . . ?
C3 C2 B1 C34 -28.9(5) . . . . ?
N1 C2 B1 C34 153.0(4) . . . . ?
C3 C2 B1 C40 88.2(5) . . . . ?
N1 C2 B1 C40 -89.8(5) . . . . ?
C3 C2 B1 C28 -150.3(4) . . . . ?
N1 C2 B1 C28 31.6(7) . . . . ?
C4 C5 C6 C7 1.6(7) . . . . ?
C10 C5 C6 C7 -176.5(5) . . . . ?
F7 C36 C37 F8 -0.5(8) . . . . ?
C35 C36 C37 F8 -179.7(5) . . . . ?
F7 C36 C37 C38 -178.8(5) . . . . ?
C35 C36 C37 C38 2.0(7) . . . . ?
F9 C38 C37 F8 1.5(7) . . . . ?
C39 C38 C37 F8 -178.9(5) . . . . ?
F9 C38 C37 C36 179.9(5) . . . . ?
C39 C38 C37 C36 -0.6(8) . . . . ?
C74 C73 B2 C47 113.6(5) . . . . ?
C78 C73 B2 C47 -78.7(5) . . . . ?
C74 C73 B2 C79 -3.5(6) . . . . ?
C78 C73 B2 C79 164.2(4) . . . . ?
C74 C73 B2 C85 -123.1(4) . . . . ?
C78 C73 B2 C85 44.6(5) . . . . ?
C48 C47 B2 C73 -149.4(4) . . . . ?
N3 C47 B2 C73 31.8(6) . . . . ?
C48 C47 B2 C79 -27.4(5) . . . . ?
N3 C47 B2 C79 153.8(4) . . . . ?
C48 C47 B2 C85 89.4(4) . . . . ?
N3 C47 B2 C85 -89.4(5) . . . . ?
C84 C79 B2 C73 74.3(5) . . . . ?
C80 C79 B2 C73 -109.7(5) . . . . ?
C84 C79 B2 C47 -51.1(5) . . . . ?
C80 C79 B2 C47 124.9(4) . . . . ?
C84 C79 B2 C85 -168.3(4) . . . . ?
C80 C79 B2 C85 7.7(6) . . . . ?
C90 C85 B2 C73 -138.7(4) . . . . ?
C86 C85 B2 C73 42.0(5) . . . . ?
C90 C85 B2 C47 -11.5(6) . . . . ?
C86 C85 B2 C47 169.2(4) . . . . ?
C90 C85 B2 C79 100.6(5) . . . . ?
C86 C85 B2 C79 -78.6(5) . . . . ?
C5 C6 C7 C8 -1.4(9) . . . . ?
C9 C8 C7 C6 1.5(9) . . . . ?
C106 C101 C102 C103 -2.5(19) . . . . ?
Cl1 C101 C102 C103 178.2(11) . . . . ?
C101 C102 C103 C104 2(2) . . . . ?
C102 C103 C104 C105 -3(2) . . . . ?
C103 C104 C105 C106 4(2) . . . . ?
C102 C101 C106 C105 3.2(18) . . . . ?
Cl1 C101 C106 C105 -177.4(10) . . . . ?
C104 C105 C106 C101 -4(2) . . . . ?
C303 C302 C301 C300 179.7(15) . . . . ?
C301 C302 C303 C304 73.9(19) . . . . ?
C305 C304 C303 C302 -179.1(15) . . . . ?
C205 C204 C203 C202 -177(4) . . . . ?
C204 C203 C202 C201 -69(4) . . . . ?
C200 C201 C202 C203 -170(3) . . . . ?
